data_4317520
loop_
_publ_author_name
'Y. Wang'
'S. Parkin'
'D. Atwood'

_publ_section_title
;
 Ligand-Tetrahydrofuran Coupling in Chelated Aluminum Phosphinates
;
_journal_name_full 'Inorganic Chemistry'
_journal_page_first 558
_journal_page_last 565
_journal_paper_doi 10.1021/ic0110326
_journal_volume 41
_journal_year 2002
_chemical_formula_sum 'C53 H64 Al N2 O3 P'
_chemical_formula_weight 835.01
_chemical_name_systematic
;
  ?
;
_space_group_IT_number 2
_symmetry_cell_setting triclinic
_symmetry_space_group_name_Hall '-P 1'
_symmetry_space_group_name_H-M 'P -1'
_atom_sites_solution_hydrogens geom
_atom_sites_solution_primary direct
_atom_sites_solution_secondary difmap
_audit_creation_method SHELXL-97
_cell_angle_alpha 92.15(2)
_cell_angle_beta 107.82(2)
_cell_angle_gamma 107.11(2)
_cell_formula_units_Z 2
_cell_length_a 12.142(5)
_cell_length_b 12.876(5)
_cell_length_c 15.904(5)
_cell_measurement_reflns_used 88920
_cell_measurement_temperature 173(1)
_cell_measurement_theta_max 25.35
_cell_measurement_theta_min 1.00
_cell_volume 2240.0(15)
_computing_cell_refinement 'SCALEPACK (Otwinowski & Minor, 1997)'
_computing_data_collection 'COLLECT (Nonius, 1998)'
_computing_data_reduction 'DENZO-SMN (Otwinowski & Minor, 1997)'
_computing_molecular_graphics 'XP in Siemens SHELXTL (Sheldrick, 1994)'
_computing_publication_material 'SHELX97-2 (Shelxdrick, 1997) and local procedures'
_computing_structure_refinement 'SHELXL-97 (Sheldrick, 1997)'
_computing_structure_solution 'SHELXS-97 (Sheldrick, 1990)'
_diffrn_ambient_temperature 173(1)
_diffrn_detector_area_resol_mean 18
_diffrn_measured_fraction_theta_full 1.000
_diffrn_measured_fraction_theta_max 1.000
_diffrn_measurement_device_type 'Nonius KappaCCD diffractometer'
_diffrn_measurement_method '\w scans at fixed \c = 55\%'
_diffrn_radiation_monochromator graphite
_diffrn_radiation_source 'fine-focus sealed tube'
_diffrn_radiation_type MoK\a
_diffrn_radiation_wavelength 0.71073
_diffrn_reflns_av_R_equivalents 0.0864
_diffrn_reflns_av_sigmaI/netI 0.1110
_diffrn_reflns_limit_h_max 13
_diffrn_reflns_limit_h_min -13
_diffrn_reflns_limit_k_max 13
_diffrn_reflns_limit_k_min -13
_diffrn_reflns_limit_l_max 17
_diffrn_reflns_limit_l_min -17
_diffrn_reflns_number 11559
_diffrn_reflns_theta_full 22.50
_diffrn_reflns_theta_max 22.50
_diffrn_reflns_theta_min 1.67
_diffrn_standards_decay_% <1%
_exptl_absorpt_coefficient_mu 0.127
_exptl_absorpt_correction_T_max 0.9924
_exptl_absorpt_correction_T_min 0.9701
_exptl_absorpt_correction_type none
_exptl_crystal_colour yellow
_exptl_crystal_density_diffrn 1.238
_exptl_crystal_density_method 'not measured'
_exptl_crystal_description 'irregular fragment'
_exptl_crystal_F_000 896
_exptl_crystal_size_max 0.24
_exptl_crystal_size_mid 0.08
_exptl_crystal_size_min 0.06
_refine_diff_density_max .302
_refine_diff_density_min -.273
_refine_diff_density_rms .045
_refine_ls_extinction_method none
_refine_ls_goodness_of_fit_ref 1.156
_refine_ls_hydrogen_treatment mixed
_refine_ls_matrix_type full
_refine_ls_number_parameters 509
_refine_ls_number_reflns 5852
_refine_ls_number_restraints 918
_refine_ls_restrained_S_all 1.075
_refine_ls_R_factor_all 0.1357
_refine_ls_R_factor_gt 0.0888
_refine_ls_shift/su_max 0.001
_refine_ls_shift/su_mean 0.000
_refine_ls_structure_factor_coef Fsqd
_refine_ls_weighting_details 'calc w=1/[\s^2^(Fo^2^)+(0.0056P)^2^+2.8525P] where P=(Fo^2^+2Fc^2^)/3'
_refine_ls_weighting_scheme calc
_refine_ls_wR_factor_gt 0.1187
_refine_ls_wR_factor_ref 0.1292
_reflns_number_gt 4184
_reflns_number_total 5852
_reflns_threshold_expression >2sigma(I)
_cod_data_source_file ic0110326_4.cif
_cod_data_source_block k00087_[Salben(tBu)AlO2P(H)Ph]2_Compound8b
_cod_database_code 4317520

loop_
_symmetry_equiv_pos_as_xyz
'x, y, z'
'-x, -y, -z'

loop_
_atom_site_label
_atom_site_type_symbol
_atom_site_fract_x
_atom_site_fract_y
_atom_site_fract_z
_atom_site_U_iso_or_equiv
_atom_site_adp_type
_atom_site_occupancy
_atom_site_symmetry_multiplicity
_atom_site_calc_flag
_atom_site_refinement_flags
_atom_site_disorder_assembly
_atom_site_disorder_group
Al Al 0.44994(11) 1.18309(10) -0.02584(8) 0.0293(3) Uani 1 1 d U . .
P P 0.56986(10) 1.02314(9) -0.08377(7) 0.0322(3) Uani 1 1 d U . .
H1P H 0.4588 0.9681 -0.1280 0.039 Uiso 1 1 d R . .
N1 N 0.5711(3) 1.2533(2) 0.0999(2) 0.0291(8) Uani 1 1 d U . .
N2 N 0.5182(3) 1.3299(2) -0.0680(2) 0.0305(8) Uani 1 1 d U . .
O1 O 0.3363(2) 1.2343(2) 0.00107(17) 0.0297(7) Uani 1 1 d U . .
O2 O 0.3478(2) 1.1276(2) -0.14041(17) 0.0321(7) Uani 1 1 d U . .
O3 O 0.3919(2) 1.04817(19) 0.01549(16) 0.0295(7) Uani 1 1 d U . .
O4 O 0.5717(2) 1.13424(19) -0.04885(16) 0.0299(7) Uani 1 1 d U . .
C1 C 0.3296(4) 1.2867(3) 0.0702(3) 0.0282(10) Uani 1 1 d U . .
C2 C 0.2192(4) 1.3070(3) 0.0695(3) 0.0295(10) Uani 1 1 d U . .
C3 C 0.1017(4) 1.2590(3) -0.0101(3) 0.0331(10) Uani 1 1 d U . .
C4 C 0.1167(4) 1.3004(3) -0.0962(3) 0.0430(12) Uani 1 1 d U . .
H4A H 0.0398 1.2681 -0.1456 0.065 Uiso 1 1 calc R . .
H4B H 0.1816 1.2789 -0.1091 0.065 Uiso 1 1 calc R . .
H4C H 0.1384 1.3805 -0.0891 0.065 Uiso 1 1 calc R . .
C5 C 0.0668(4) 1.1329(3) -0.0205(3) 0.0467(12) Uani 1 1 d U . .
H5A H -0.0082 1.1007 -0.0715 0.070 Uiso 1 1 calc R . .
H5B H 0.0534 1.1070 0.0339 0.070 Uiso 1 1 calc R . .
H5C H 0.1331 1.1109 -0.0304 0.070 Uiso 1 1 calc R . .
C6 C -0.0060(4) 1.2877(4) 0.0040(3) 0.0531(13) Uani 1 1 d U . .
H6A H -0.0790 1.2560 -0.0486 0.080 Uiso 1 1 calc R . .
H6B H 0.0136 1.3677 0.0129 0.080 Uiso 1 1 calc R . .
H6C H -0.0214 1.2579 0.0566 0.080 Uiso 1 1 calc R . .
C7 C 0.2233(4) 1.3681(3) 0.1442(3) 0.0336(10) Uani 1 1 d U . .
H7 H 0.1506 1.3830 0.1426 0.040 Uiso 1 1 calc . . .
C8 C 0.3244(4) 1.4105(3) 0.2225(3) 0.0342(10) Uani 1 1 d U . .
C9 C 0.3161(4) 1.4818(4) 0.2981(3) 0.0473(12) Uani 1 1 d U . .
C10 C 0.2090(5) 1.4188(4) 0.3274(3) 0.0727(16) Uani 1 1 d U . .
H10A H 0.2040 1.4646 0.3759 0.109 Uiso 1 1 calc R . .
H10B H 0.2217 1.3513 0.3483 0.109 Uiso 1 1 calc R . .
H10C H 0.1328 1.4003 0.2768 0.109 Uiso 1 1 calc R . .
C11 C 0.4337(5) 1.5153(4) 0.3785(3) 0.0645(15) Uani 1 1 d U . .
H11A H 0.4251 1.5608 0.4254 0.097 Uiso 1 1 calc R . .
H11B H 0.5022 1.5572 0.3604 0.097 Uiso 1 1 calc R . .
H11C H 0.4491 1.4494 0.4013 0.097 Uiso 1 1 calc R . .
C12 C 0.2937(5) 1.5856(4) 0.2639(3) 0.0737(17) Uani 1 1 d U . .
H12A H 0.2886 1.6320 0.3119 0.111 Uiso 1 1 calc R . .
H12B H 0.2170 1.5654 0.2137 0.111 Uiso 1 1 calc R . .
H12C H 0.3613 1.6260 0.2442 0.111 Uiso 1 1 calc R . .
C13 C 0.4266(4) 1.3851(3) 0.2243(3) 0.0334(10) Uani 1 1 d U . .
H13 H 0.4962 1.4085 0.2768 0.040 Uiso 1 1 calc . . .
C14 C 0.4315(4) 1.3247(3) 0.1499(3) 0.0289(10) Uani 1 1 d U . .
C15 C 0.5437(4) 1.3034(3) 0.1584(3) 0.0306(10) Uani 1 1 d U . .
H15 H 0.6062 1.3297 0.2147 0.037 Uiso 1 1 calc . . .
C16 C 0.6998(3) 1.2547(3) 0.1297(3) 0.0377(11) Uani 1 1 d U . .
H16A H 0.7055 1.1893 0.0987 0.045 Uiso 1 1 calc R . .
H16B H 0.7273 1.2512 0.1946 0.045 Uiso 1 1 calc R . .
C17 C 0.7824(4) 1.3580(3) 0.1101(3) 0.0430(11) Uani 1 1 d U . .
H17A H 0.8660 1.3529 0.1269 0.052 Uiso 1 1 calc R . .
H17B H 0.7857 1.4215 0.1489 0.052 Uiso 1 1 calc R . .
C18 C 0.7460(4) 1.3812(3) 0.0138(3) 0.0401(11) Uani 1 1 d U . .
H18A H 0.7313 1.3140 -0.0260 0.048 Uiso 1 1 calc R . .
H18B H 0.8153 1.4392 0.0062 0.048 Uiso 1 1 calc R . .
C19 C 0.6325(4) 1.4175(3) -0.0159(3) 0.0396(11) Uani 1 1 d U . .
H19A H 0.6210 1.4478 0.0378 0.048 Uiso 1 1 calc R . .
H19B H 0.6472 1.4774 -0.0523 0.048 Uiso 1 1 calc R . .
C20 C 0.4517(4) 1.3571(3) -0.1379(3) 0.0338(10) Uani 1 1 d U . .
H20 H 0.4831 1.4298 -0.1494 0.041 Uiso 1 1 calc . . .
C21 C 0.3360(4) 1.2912(3) -0.2006(3) 0.0304(10) Uani 1 1 d U . .
C22 C 0.2882(4) 1.1766(3) -0.2011(3) 0.0290(10) Uani 1 1 d U . .
C23 C 0.1778(4) 1.1169(3) -0.2699(3) 0.0312(10) Uani 1 1 d U . .
C24 C 0.1297(4) 0.9908(3) -0.2819(3) 0.0368(11) Uani 1 1 d U . .
C25 C 0.1093(4) 0.9497(3) -0.1960(3) 0.0451(12) Uani 1 1 d U . .
H25A H 0.1855 0.9793 -0.1456 0.068 Uiso 1 1 calc R . .
H25B H 0.0836 0.8693 -0.2037 0.068 Uiso 1 1 calc R . .
H25C H 0.0457 0.9745 -0.1843 0.068 Uiso 1 1 calc R . .
C26 C 0.0091(4) 0.9427(3) -0.3582(3) 0.0494(12) Uani 1 1 d U . .
H26A H -0.0533 0.9687 -0.3458 0.074 Uiso 1 1 calc R . .
H26B H -0.0166 0.8624 -0.3638 0.074 Uiso 1 1 calc R . .
H26C H 0.0196 0.9661 -0.4139 0.074 Uiso 1 1 calc R . .
C27 C 0.2233(4) 0.9467(3) -0.3042(3) 0.0449(12) Uani 1 1 d U . .
H27A H 0.3025 0.9765 -0.2566 0.067 Uiso 1 1 calc R . .
H27B H 0.2316 0.9690 -0.3608 0.067 Uiso 1 1 calc R . .
H27C H 0.1956 0.8664 -0.3095 0.067 Uiso 1 1 calc R . .
C28 C 0.1168(4) 1.1759(4) -0.3271(3) 0.0373(11) Uani 1 1 d U A .
H28 H 0.0408 1.1362 -0.3710 0.045 Uiso 1 1 calc . . .
C29 C 0.1594(4) 1.2905(4) -0.3247(3) 0.0374(11) Uani 1 1 d U . .
C30 C 0.0826(4) 1.3501(4) -0.3879(3) 0.0433(11) Uani 0.777(7) 1 d PU A 1
C31 C -0.0251(7) 1.3478(8) -0.3617(5) 0.090(3) Uani 0.777(7) 1 d PU A 1
H31A H 0.0022 1.3799 -0.2990 0.134 Uiso 0.777(7) 1 calc PR A 1
H31B H -0.0781 1.2717 -0.3694 0.134 Uiso 0.777(7) 1 calc PR A 1
H31C H -0.0705 1.3903 -0.3992 0.134 Uiso 0.777(7) 1 calc PR A 1
C32 C 0.0467(8) 1.3009(6) -0.4833(4) 0.083(3) Uani 0.777(7) 1 d PU A 1
H32A H 0.1201 1.3012 -0.4972 0.124 Uiso 0.777(7) 1 calc PR A 1
H32B H 0.0047 1.3442 -0.5226 0.124 Uiso 0.777(7) 1 calc PR A 1
H32C H -0.0079 1.2253 -0.4924 0.124 Uiso 0.777(7) 1 calc PR A 1
C33 C 0.1573(7) 1.4730(5) -0.3826(5) 0.095(3) Uani 0.777(7) 1 d PU A 1
H33A H 0.2281 1.4776 -0.4013 0.142 Uiso 0.777(7) 1 calc PR A 1
H33B H 0.1851 1.5094 -0.3211 0.142 Uiso 0.777(7) 1 calc PR A 1
H33C H 0.1054 1.5092 -0.4220 0.142 Uiso 0.777(7) 1 calc PR A 1
C30' C 0.0826(4) 1.3501(4) -0.3879(3) 0.0433(11) Uani 0.223(7) 1 d PU A 2
C31' C 0.140(2) 1.386(2) -0.4552(15) 0.059(7) Uiso 0.223(7) 1 d PU A 2
H31D H 0.1505 1.3233 -0.4848 0.088 Uiso 0.223(7) 1 calc PR A 2
H31E H 0.2204 1.4417 -0.4262 0.088 Uiso 0.223(7) 1 calc PR A 2
H31F H 0.0885 1.4180 -0.4996 0.088 Uiso 0.223(7) 1 calc PR A 2
C32' C 0.059(2) 1.4317(19) -0.3376(15) 0.055(7) Uiso 0.223(7) 1 d PU A 2
H32D H 0.0202 1.3971 -0.2953 0.082 Uiso 0.223(7) 1 calc PR A 2
H32E H 0.0039 1.4642 -0.3785 0.082 Uiso 0.223(7) 1 calc PR A 2
H32F H 0.1358 1.4892 -0.3048 0.082 Uiso 0.223(7) 1 calc PR A 2
C33' C -0.0563(19) 1.2648(17) -0.4457(14) 0.052(7) Uiso 0.223(7) 1 d PU A 2
H33D H -0.0489 1.2055 -0.4819 0.078 Uiso 0.223(7) 1 calc PR A 2
H33E H -0.1030 1.3051 -0.4848 0.078 Uiso 0.223(7) 1 calc PR A 2
H33F H -0.0985 1.2337 -0.4044 0.078 Uiso 0.223(7) 1 calc PR A 2
C34 C 0.2709(4) 1.3452(3) -0.2623(3) 0.0378(11) Uani 1 1 d U A .
H34 H 0.3051 1.4221 -0.2606 0.045 Uiso 1 1 calc . . .
C35 C 0.6640(3) 1.0435(3) -0.1524(2) 0.0289(10) Uani 1 1 d U . .
C36 C 0.6857(4) 1.1361(3) -0.1931(3) 0.0422(12) Uani 1 1 d U . .
H36 H 0.6519 1.1914 -0.1832 0.051 Uiso 1 1 calc . . .
C37 C 0.7562(5) 1.1499(4) -0.2485(3) 0.0543(14) Uani 1 1 d U . .
H37 H 0.7718 1.2147 -0.2756 0.065 Uiso 1 1 calc . . .
C38 C 0.8033(5) 1.0692(4) -0.2636(3) 0.0566(14) Uani 1 1 d U . .
H38 H 0.8515 1.0781 -0.3016 0.068 Uiso 1 1 calc . . .
C39 C 0.7812(4) 0.9762(4) -0.2246(3) 0.0469(12) Uani 1 1 d U . .
H39 H 0.8129 0.9201 -0.2363 0.056 Uiso 1 1 calc . . .
C40 C 0.7131(4) 0.9634(3) -0.1683(3) 0.0366(11) Uani 1 1 d U . .
H40 H 0.6997 0.8992 -0.1402 0.044 Uiso 1 1 calc . . .
C1T_2 C 0.5050(6) 0.1753(5) 0.4536(4) 0.0735(16) Uani 1 1 d U . .
C2T_2 C 0.5314(6) 0.1418(5) 0.5365(4) 0.0900(19) Uani 1 1 d U . .
H2T_2 H 0.6012 0.1188 0.5585 0.108 Uiso 1 1 calc . . .
C3T_2 C 0.4590(6) 0.1409(5) 0.5884(4) 0.0895(19) Uani 1 1 d U . .
H3T_2 H 0.4787 0.1166 0.6451 0.107 Uiso 1 1 calc . . .
C4T_2 C 0.3592(6) 0.1745(5) 0.5588(4) 0.0760(16) Uani 1 1 d U . .
H4T_2 H 0.3090 0.1740 0.5945 0.091 Uiso 1 1 calc . . .
C5T_2 C 0.3327(5) 0.2085(5) 0.4784(4) 0.0782(17) Uani 1 1 d U . .
H5T_2 H 0.2637 0.2327 0.4572 0.094 Uiso 1 1 calc . . .
C6T_2 C 0.4057(6) 0.2085(4) 0.4261(4) 0.0718(15) Uani 1 1 d U . .
H6T_2 H 0.3851 0.2325 0.3694 0.086 Uiso 1 1 calc . . .
C7T_2 C 0.5846(6) 0.1765(6) 0.3973(4) 0.125(3) Uani 1 1 d U . .
H7T1_2 H 0.6516 0.1498 0.4287 0.188 Uiso 1 1 calc R . .
H7T2_2 H 0.6181 0.2516 0.3859 0.188 Uiso 1 1 calc R . .
H7T3_2 H 0.5359 0.1289 0.3404 0.188 Uiso 1 1 calc R . .

loop_
_atom_site_aniso_label
_atom_site_aniso_U_11
_atom_site_aniso_U_22
_atom_site_aniso_U_33
_atom_site_aniso_U_23
_atom_site_aniso_U_13
_atom_site_aniso_U_12
Al 0.0317(8) 0.0256(7) 0.0336(7) 0.0050(6) 0.0129(6) 0.0114(6)
P 0.0345(7) 0.0281(7) 0.0380(7) 0.0067(6) 0.0164(6) 0.0110(5)
N1 0.031(2) 0.0216(19) 0.037(2) 0.0041(16) 0.0126(17) 0.0101(16)
N2 0.033(2) 0.0234(19) 0.039(2) 0.0050(17) 0.0142(17) 0.0119(16)
O1 0.0339(17) 0.0277(16) 0.0310(16) 0.0025(13) 0.0118(13) 0.0141(13)
O2 0.0412(18) 0.0270(16) 0.0326(16) 0.0057(13) 0.0133(14) 0.0163(14)
O3 0.0321(17) 0.0262(15) 0.0336(16) 0.0093(13) 0.0117(13) 0.0129(13)
O4 0.0351(17) 0.0196(15) 0.0399(17) 0.0055(13) 0.0170(14) 0.0109(12)
C1 0.038(3) 0.022(2) 0.030(2) 0.009(2) 0.017(2) 0.011(2)
C2 0.033(2) 0.022(2) 0.039(2) 0.009(2) 0.018(2) 0.0103(19)
C3 0.032(3) 0.032(2) 0.040(3) 0.004(2) 0.017(2) 0.013(2)
C4 0.041(3) 0.046(3) 0.041(3) 0.005(2) 0.011(2) 0.015(2)
C5 0.043(3) 0.038(3) 0.051(3) 0.004(2) 0.013(2) 0.005(2)
C6 0.040(3) 0.065(3) 0.055(3) -0.001(3) 0.016(2) 0.018(3)
C7 0.037(3) 0.032(3) 0.039(3) 0.009(2) 0.019(2) 0.015(2)
C8 0.047(3) 0.032(3) 0.032(2) 0.011(2) 0.018(2) 0.019(2)
C9 0.073(3) 0.047(3) 0.034(3) 0.004(2) 0.022(2) 0.033(3)
C10 0.093(4) 0.099(4) 0.056(3) 0.012(3) 0.049(3) 0.049(3)
C11 0.094(4) 0.068(4) 0.039(3) -0.007(3) 0.020(3) 0.042(3)
C12 0.128(5) 0.059(3) 0.052(3) 0.002(3) 0.028(3) 0.059(3)
C13 0.044(3) 0.026(2) 0.029(2) 0.006(2) 0.011(2) 0.012(2)
C14 0.036(3) 0.023(2) 0.033(2) 0.008(2) 0.014(2) 0.013(2)
C15 0.035(3) 0.023(2) 0.030(2) 0.004(2) 0.006(2) 0.008(2)
C16 0.028(3) 0.041(3) 0.041(3) 0.001(2) 0.006(2) 0.013(2)
C17 0.029(3) 0.040(3) 0.059(3) 0.000(2) 0.015(2) 0.011(2)
C18 0.033(3) 0.032(3) 0.054(3) 0.002(2) 0.017(2) 0.006(2)
C19 0.041(3) 0.023(2) 0.051(3) 0.008(2) 0.016(2) 0.004(2)
C20 0.040(3) 0.026(2) 0.045(3) 0.012(2) 0.023(2) 0.015(2)
C21 0.037(3) 0.029(2) 0.033(2) 0.009(2) 0.016(2) 0.016(2)
C22 0.041(3) 0.028(2) 0.028(2) 0.006(2) 0.019(2) 0.018(2)
C23 0.035(3) 0.035(2) 0.028(2) 0.003(2) 0.011(2) 0.018(2)
C24 0.041(3) 0.037(3) 0.030(3) -0.001(2) 0.008(2) 0.014(2)
C25 0.050(3) 0.035(3) 0.045(3) 0.003(2) 0.014(2) 0.007(2)
C26 0.054(3) 0.042(3) 0.043(3) -0.007(2) 0.005(2) 0.015(2)
C27 0.053(3) 0.037(3) 0.046(3) 0.000(2) 0.015(2) 0.019(2)
C28 0.042(3) 0.043(3) 0.027(2) 0.000(2) 0.009(2) 0.017(2)
C29 0.055(3) 0.045(3) 0.026(2) 0.009(2) 0.020(2) 0.029(2)
C30 0.059(3) 0.044(3) 0.036(3) 0.009(2) 0.013(2) 0.032(2)
C31 0.084(6) 0.133(8) 0.097(6) 0.063(6) 0.045(5) 0.080(6)
C32 0.128(8) 0.082(5) 0.039(4) 0.010(4) 0.002(4) 0.063(5)
C33 0.095(6) 0.051(4) 0.101(6) 0.038(4) -0.019(5) 0.021(4)
C30' 0.059(3) 0.044(3) 0.036(3) 0.009(2) 0.013(2) 0.032(2)
C34 0.054(3) 0.029(2) 0.037(3) 0.010(2) 0.019(2) 0.019(2)
C35 0.035(3) 0.024(2) 0.028(2) 0.0046(19) 0.010(2) 0.011(2)
C36 0.057(3) 0.038(3) 0.050(3) 0.015(2) 0.033(2) 0.025(2)
C37 0.078(4) 0.052(3) 0.063(3) 0.035(3) 0.046(3) 0.037(3)
C38 0.078(4) 0.056(3) 0.060(3) 0.021(3) 0.046(3) 0.031(3)
C39 0.056(3) 0.042(3) 0.058(3) 0.007(2) 0.033(3) 0.024(2)
C40 0.042(3) 0.031(3) 0.042(3) 0.009(2) 0.017(2) 0.015(2)
C1T_2 0.086(4) 0.073(4) 0.070(4) 0.005(3) 0.030(3) 0.033(3)
C2T_2 0.085(5) 0.118(5) 0.083(4) 0.024(4) 0.026(4) 0.057(4)
C3T_2 0.106(5) 0.104(5) 0.068(4) 0.024(4) 0.028(4) 0.046(4)
C4T_2 0.080(4) 0.075(4) 0.086(4) 0.019(3) 0.045(4) 0.025(3)
C5T_2 0.069(4) 0.081(4) 0.090(4) 0.023(4) 0.027(3) 0.030(3)
C6T_2 0.086(4) 0.063(4) 0.065(4) 0.012(3) 0.021(3) 0.025(3)
C7T_2 0.151(7) 0.153(7) 0.123(6) 0.032(5) 0.089(5) 0.076(6)

loop_
_atom_type_symbol
_atom_type_description
_atom_type_scat_dispersion_real
_atom_type_scat_dispersion_imag
_atom_type_scat_source
C C .0033 .0016 'International Tables Vol C Tables 4.2.6.8 and 6.1.1.4'
H H .0000 .0000 'International Tables Vol C Tables 4.2.6.8 and 6.1.1.4'
N N .0061 .0033 'International Tables Vol C Tables 4.2.6.8 and 6.1.1.4'
O O .0106 .0060 'International Tables Vol C Tables 4.2.6.8 and 6.1.1.4'
P P .1023 .0942 'International Tables Vol C Tables 4.2.6.8 and 6.1.1.4'
Al Al .0645 .0514 'International Tables Vol C Tables 4.2.6.8 and 6.1.1.4'

loop_
_geom_angle_atom_site_label_1
_geom_angle_atom_site_label_2
_geom_angle_atom_site_label_3
_geom_angle
_geom_angle_site_symmetry_1
_geom_angle_site_symmetry_3
_geom_angle_publ_flag
O2 Al O1 92.36(13) . . ?
O2 Al O4 90.05(12) . . ?
O1 Al O4 177.53(14) . . ?
O2 Al O3 91.77(12) . . ?
O1 Al O3 91.27(12) . . ?
O4 Al O3 89.20(12) . . ?
O2 Al N2 89.62(13) . . ?
O1 Al N2 89.75(13) . . ?
O4 Al N2 89.72(12) . . ?
O3 Al N2 178.24(14) . . ?
O2 Al N1 176.45(14) . . ?
O1 Al N1 88.62(13) . . ?
O4 Al N1 88.94(13) . . ?
O3 Al N1 91.62(12) . . ?
N2 Al N1 86.97(13) . . ?
O3 P O4 116.66(15) 2_675 . ?
O3 P C35 109.53(17) 2_675 . ?
O4 P C35 107.83(16) . . ?
O3 P H1P 103.7 2_675 . ?
O4 P H1P 107.4 . . ?
C35 P H1P 111.8 . . ?
C15 N1 C16 113.8(3) . . ?
C15 N1 Al 123.5(3) . . ?
C16 N1 Al 122.7(3) . . ?
C20 N2 C19 115.1(3) . . ?
C20 N2 Al 119.6(3) . . ?
C19 N2 Al 124.5(3) . . ?
C1 O1 Al 136.8(3) . . ?
C22 O2 Al 129.2(2) . . ?
P O3 Al 142.60(17) 2_675 . ?
P O4 Al 131.97(16) . . ?
O1 C1 C14 121.0(4) . . ?
O1 C1 C2 121.7(4) . . ?
C14 C1 C2 117.3(4) . . ?
C7 C2 C1 117.3(4) . . ?
C7 C2 C3 122.0(4) . . ?
C1 C2 C3 120.7(3) . . ?
C2 C3 C4 111.7(3) . . ?
C2 C3 C6 112.2(3) . . ?
C4 C3 C6 107.6(3) . . ?
C2 C3 C5 108.3(3) . . ?
C4 C3 C5 110.1(3) . . ?
C6 C3 C5 106.8(3) . . ?
C3 C4 H4A 109.5 . . ?
C3 C4 H4B 109.5 . . ?
H4A C4 H4B 109.5 . . ?
C3 C4 H4C 109.5 . . ?
H4A C4 H4C 109.5 . . ?
H4B C4 H4C 109.5 . . ?
C3 C5 H5A 109.5 . . ?
C3 C5 H5B 109.5 . . ?
H5A C5 H5B 109.5 . . ?
C3 C5 H5C 109.5 . . ?
H5A C5 H5C 109.5 . . ?
H5B C5 H5C 109.5 . . ?
C3 C6 H6A 109.5 . . ?
C3 C6 H6B 109.5 . . ?
H6A C6 H6B 109.5 . . ?
C3 C6 H6C 109.5 . . ?
H6A C6 H6C 109.5 . . ?
H6B C6 H6C 109.5 . . ?
C2 C7 C8 126.4(4) . . ?
C2 C7 H7 116.8 . . ?
C8 C7 H7 116.8 . . ?
C13 C8 C7 115.7(4) . . ?
C13 C8 C9 124.3(4) . . ?
C7 C8 C9 120.1(4) . . ?
C12 C9 C11 108.6(4) . . ?
C12 C9 C10 108.9(4) . . ?
C11 C9 C10 109.2(4) . . ?
C12 C9 C8 108.8(3) . . ?
C11 C9 C8 111.7(4) . . ?
C10 C9 C8 109.7(4) . . ?
C9 C10 H10A 109.5 . . ?
C9 C10 H10B 109.5 . . ?
H10A C10 H10B 109.5 . . ?
C9 C10 H10C 109.5 . . ?
H10A C10 H10C 109.5 . . ?
H10B C10 H10C 109.5 . . ?
C9 C11 H11A 109.5 . . ?
C9 C11 H11B 109.5 . . ?
H11A C11 H11B 109.5 . . ?
C9 C11 H11C 109.5 . . ?
H11A C11 H11C 109.5 . . ?
H11B C11 H11C 109.5 . . ?
C9 C12 H12A 109.5 . . ?
C9 C12 H12B 109.5 . . ?
H12A C12 H12B 109.5 . . ?
C9 C12 H12C 109.5 . . ?
H12A C12 H12C 109.5 . . ?
H12B C12 H12C 109.5 . . ?
C8 C13 C14 121.8(4) . . ?
C8 C13 H13 119.1 . . ?
C14 C13 H13 119.1 . . ?
C13 C14 C1 121.4(4) . . ?
C13 C14 C15 117.3(4) . . ?
C1 C14 C15 121.3(3) . . ?
N1 C15 C14 128.7(4) . . ?
N1 C15 H15 115.6 . . ?
C14 C15 H15 115.6 . . ?
N1 C16 C17 111.0(3) . . ?
N1 C16 H16A 109.4 . . ?
C17 C16 H16A 109.4 . . ?
N1 C16 H16B 109.4 . . ?
C17 C16 H16B 109.4 . . ?
H16A C16 H16B 108.0 . . ?
C16 C17 C18 116.2(4) . . ?
C16 C17 H17A 108.2 . . ?
C18 C17 H17A 108.2 . . ?
C16 C17 H17B 108.2 . . ?
C18 C17 H17B 108.2 . . ?
H17A C17 H17B 107.4 . . ?
C17 C18 C19 114.8(3) . . ?
C17 C18 H18A 108.6 . . ?
C19 C18 H18A 108.6 . . ?
C17 C18 H18B 108.6 . . ?
C19 C18 H18B 108.6 . . ?
H18A C18 H18B 107.6 . . ?
N2 C19 C18 115.0(3) . . ?
N2 C19 H19A 108.5 . . ?
C18 C19 H19A 108.5 . . ?
N2 C19 H19B 108.5 . . ?
C18 C19 H19B 108.5 . . ?
H19A C19 H19B 107.5 . . ?
N2 C20 C21 128.1(4) . . ?
N2 C20 H20 115.9 . . ?
C21 C20 H20 115.9 . . ?
C34 C21 C22 120.6(4) . . ?
C34 C21 C20 117.2(4) . . ?
C22 C21 C20 122.2(4) . . ?
O2 C22 C21 120.1(4) . . ?
O2 C22 C23 121.8(3) . . ?
C21 C22 C23 118.1(4) . . ?
C28 C23 C22 117.8(4) . . ?
C28 C23 C24 121.3(4) . . ?
C22 C23 C24 120.8(3) . . ?
C26 C24 C27 107.2(3) . . ?
C26 C24 C23 112.7(3) . . ?
C27 C24 C23 108.5(3) . . ?
C26 C24 C25 107.5(3) . . ?
C27 C24 C25 110.0(3) . . ?
C23 C24 C25 110.7(3) . . ?
C24 C25 H25A 109.5 . . ?
C24 C25 H25B 109.5 . . ?
H25A C25 H25B 109.5 . . ?
C24 C25 H25C 109.5 . . ?
H25A C25 H25C 109.5 . . ?
H25B C25 H25C 109.5 . . ?
C24 C26 H26A 109.5 . . ?
C24 C26 H26B 109.5 . . ?
H26A C26 H26B 109.5 . . ?
C24 C26 H26C 109.5 . . ?
H26A C26 H26C 109.5 . . ?
H26B C26 H26C 109.5 . . ?
C24 C27 H27A 109.5 . . ?
C24 C27 H27B 109.5 . . ?
H27A C27 H27B 109.5 . . ?
C24 C27 H27C 109.5 . . ?
H27A C27 H27C 109.5 . . ?
H27B C27 H27C 109.5 . . ?
C23 C28 C29 124.8(4) . . ?
C23 C28 H28 117.6 . . ?
C29 C28 H28 117.6 . . ?
C34 C29 C28 116.2(4) . . ?
C34 C29 C30 122.5(4) . . ?
C28 C29 C30 121.2(4) . . ?
C31 C30 C32 112.1(6) . . ?
C31 C30 C29 109.6(4) . . ?
C32 C30 C29 110.9(4) . . ?
C31 C30 C33 107.3(5) . . ?
C32 C30 C33 105.6(5) . . ?
C29 C30 C33 111.3(4) . . ?
C30 C31 H31A 109.5 . . ?
C30 C31 H31B 109.5 . . ?
H31A C31 H31B 109.5 . . ?
C30 C31 H31C 109.5 . . ?
H31A C31 H31C 109.5 . . ?
H31B C31 H31C 109.5 . . ?
C30 C32 H32A 109.5 . . ?
C30 C32 H32B 109.5 . . ?
H32A C32 H32B 109.5 . . ?
C30 C32 H32C 109.5 . . ?
H32A C32 H32C 109.5 . . ?
H32B C32 H32C 109.5 . . ?
C30 C33 H33A 109.5 . . ?
C30 C33 H33B 109.5 . . ?
H33A C33 H33B 109.5 . . ?
C30 C33 H33C 109.5 . . ?
H33A C33 H33C 109.5 . . ?
H33B C33 H33C 109.5 . . ?
H31D C31' H31E 109.5 . . ?
H31D C31' H31F 109.5 . . ?
H31E C31' H31F 109.5 . . ?
H32D C32' H32E 109.5 . . ?
H32D C32' H32F 109.5 . . ?
H32E C32' H32F 109.5 . . ?
H33D C33' H33E 109.5 . . ?
H33D C33' H33F 109.5 . . ?
H33E C33' H33F 109.5 . . ?
C29 C34 C21 122.1(4) . . ?
C29 C34 H34 119.0 . . ?
C21 C34 H34 119.0 . . ?
C36 C35 C40 118.7(4) . . ?
C36 C35 P 121.2(3) . . ?
C40 C35 P 120.0(3) . . ?
C35 C36 C37 120.9(4) . . ?
C35 C36 H36 119.6 . . ?
C37 C36 H36 119.6 . . ?
C38 C37 C36 119.4(4) . . ?
C38 C37 H37 120.3 . . ?
C36 C37 H37 120.3 . . ?
C39 C38 C37 120.4(4) . . ?
C39 C38 H38 119.8 . . ?
C37 C38 H38 119.8 . . ?
C38 C39 C40 120.2(4) . . ?
C38 C39 H39 119.9 . . ?
C40 C39 H39 119.9 . . ?
C39 C40 C35 120.4(4) . . ?
C39 C40 H40 119.8 . . ?
C35 C40 H40 119.8 . . ?
C6T_2 C1T_2 C2T_2 116.8(5) . . ?
C6T_2 C1T_2 C7T_2 121.9(6) . . ?
C2T_2 C1T_2 C7T_2 121.4(6) . . ?
C3T_2 C2T_2 C1T_2 121.5(6) . . ?
C3T_2 C2T_2 H2T_2 119.3 . . ?
C1T_2 C2T_2 H2T_2 119.3 . . ?
C4T_2 C3T_2 C2T_2 120.4(6) . . ?
C4T_2 C3T_2 H3T_2 119.8 . . ?
C2T_2 C3T_2 H3T_2 119.8 . . ?
C5T_2 C4T_2 C3T_2 119.0(6) . . ?
C5T_2 C4T_2 H4T_2 120.5 . . ?
C3T_2 C4T_2 H4T_2 120.5 . . ?
C4T_2 C5T_2 C6T_2 120.4(5) . . ?
C4T_2 C5T_2 H5T_2 119.8 . . ?
C6T_2 C5T_2 H5T_2 119.8 . . ?
C1T_2 C6T_2 C5T_2 122.0(5) . . ?
C1T_2 C6T_2 H6T_2 119.0 . . ?
C5T_2 C6T_2 H6T_2 119.0 . . ?
C1T_2 C7T_2 H7T1_2 109.5 . . ?
C1T_2 C7T_2 H7T2_2 109.5 . . ?
H7T1_2 C7T_2 H7T2_2 109.5 . . ?
C1T_2 C7T_2 H7T3_2 109.5 . . ?
H7T1_2 C7T_2 H7T3_2 109.5 . . ?
H7T2_2 C7T_2 H7T3_2 109.5 . . ?

loop_
_geom_bond_atom_site_label_1
_geom_bond_atom_site_label_2
_geom_bond_distance
_geom_bond_site_symmetry_2
_geom_bond_publ_flag
Al O2 1.835(3) . ?
Al O1 1.844(3) . ?
Al O4 1.891(3) . ?
Al O3 1.896(3) . ?
Al N2 2.054(3) . ?
Al N1 2.065(3) . ?
P O3 1.502(3) 2_675 ?
P O4 1.507(3) . ?
P C35 1.782(4) . ?
P H1P 1.2791 . ?
N1 C15 1.289(5) . ?
N1 C16 1.481(5) . ?
N2 C20 1.287(5) . ?
N2 C19 1.480(5) . ?
O1 C1 1.305(4) . ?
O2 C22 1.319(4) . ?
O3 P 1.502(3) 2_675 ?
C1 C14 1.419(5) . ?
C1 C2 1.436(5) . ?
C2 C7 1.380(5) . ?
C2 C3 1.528(5) . ?
C3 C4 1.531(5) . ?
C3 C6 1.534(5) . ?
C3 C5 1.541(5) . ?
C4 H4A 0.9800 . ?
C4 H4B 0.9800 . ?
C4 H4C 0.9800 . ?
C5 H5A 0.9800 . ?
C5 H5B 0.9800 . ?
C5 H5C 0.9800 . ?
C6 H6A 0.9800 . ?
C6 H6B 0.9800 . ?
C6 H6C 0.9800 . ?
C7 C8 1.404(5) . ?
C7 H7 0.9500 . ?
C8 C13 1.365(5) . ?
C8 C9 1.532(5) . ?
C9 C12 1.528(6) . ?
C9 C11 1.529(6) . ?
C9 C10 1.531(6) . ?
C10 H10A 0.9800 . ?
C10 H10B 0.9800 . ?
C10 H10C 0.9800 . ?
C11 H11A 0.9800 . ?
C11 H11B 0.9800 . ?
C11 H11C 0.9800 . ?
C12 H12A 0.9800 . ?
C12 H12B 0.9800 . ?
C12 H12C 0.9800 . ?
C13 C14 1.418(5) . ?
C13 H13 0.9500 . ?
C14 C15 1.435(5) . ?
C15 H15 0.9500 . ?
C16 C17 1.520(5) . ?
C16 H16A 0.9900 . ?
C16 H16B 0.9900 . ?
C17 C18 1.526(5) . ?
C17 H17A 0.9900 . ?
C17 H17B 0.9900 . ?
C18 C19 1.529(5) . ?
C18 H18A 0.9900 . ?
C18 H18B 0.9900 . ?
C19 H19A 0.9900 . ?
C19 H19B 0.9900 . ?
C20 C21 1.437(5) . ?
C20 H20 0.9500 . ?
C21 C34 1.404(5) . ?
C21 C22 1.417(5) . ?
C22 C23 1.421(5) . ?
C23 C28 1.387(5) . ?
C23 C24 1.538(5) . ?
C24 C26 1.524(5) . ?
C24 C27 1.533(5) . ?
C24 C25 1.546(5) . ?
C25 H25A 0.9800 . ?
C25 H25B 0.9800 . ?
C25 H25C 0.9800 . ?
C26 H26A 0.9800 . ?
C26 H26B 0.9800 . ?
C26 H26C 0.9800 . ?
C27 H27A 0.9800 . ?
C27 H27B 0.9800 . ?
C27 H27C 0.9800 . ?
C28 C29 1.407(6) . ?
C28 H28 0.9500 . ?
C29 C34 1.371(6) . ?
C29 C30 1.541(6) . ?
C30 C31 1.483(8) . ?
C30 C32 1.501(7) . ?
C30 C33 1.560(8) . ?
C31 H31A 0.9800 . ?
C31 H31B 0.9800 . ?
C31 H31C 0.9800 . ?
C32 H32A 0.9800 . ?
C32 H32B 0.9800 . ?
C32 H32C 0.9800 . ?
C33 H33A 0.9800 . ?
C33 H33B 0.9800 . ?
C33 H33C 0.9800 . ?
C31' H31D 0.9800 . ?
C31' H31E 0.9800 . ?
C31' H31F 0.9800 . ?
C32' H32D 0.9800 . ?
C32' H32E 0.9800 . ?
C32' H32F 0.9800 . ?
C33' H33D 0.9800 . ?
C33' H33E 0.9800 . ?
C33' H33F 0.9800 . ?
C34 H34 0.9500 . ?
C35 C36 1.374(5) . ?
C35 C40 1.385(5) . ?
C36 C37 1.388(6) . ?
C36 H36 0.9500 . ?
C37 C38 1.371(6) . ?
C37 H37 0.9500 . ?
C38 C39 1.363(6) . ?
C38 H38 0.9500 . ?
C39 C40 1.378(6) . ?
C39 H39 0.9500 . ?
C40 H40 0.9500 . ?
C1T_2 C6T_2 1.350(7) . ?
C1T_2 C2T_2 1.377(7) . ?
C1T_2 C7T_2 1.502(7) . ?
C2T_2 C3T_2 1.375(8) . ?
C2T_2 H2T_2 0.9500 . ?
C3T_2 C4T_2 1.361(8) . ?
C3T_2 H3T_2 0.9500 . ?
C4T_2 C5T_2 1.342(7) . ?
C4T_2 H4T_2 0.9500 . ?
C5T_2 C6T_2 1.389(7) . ?
C5T_2 H5T_2 0.9500 . ?
C6T_2 H6T_2 0.9500 . ?
C7T_2 H7T1_2 0.9800 . ?
C7T_2 H7T2_2 0.9800 . ?
C7T_2 H7T3_2 0.9800 . ?
